data_2018167
loop_
_publ_author_name
'Pourayoubi, Mehrdad'
'Tarahhomi, Atekeh'
'Saneei, Anahid'
'Rheingold, Arnold L.'
'Golen, James A.'

_publ_section_title
;
 Different cyclic motifs in phosphoric triamides containing a
 C(O)NHP(O)(NH)~2~ skeleton and an <i>R</i>~2~^2^(10) graph set in
 three new compounds: a database analysis of hydrogen-bond strengths
 based on motifs
;
_journal_coeditor_code YP3002
_journal_issue 7
_journal_name_full 'Acta Crystallographica Section C'
_journal_page_first o265
_journal_page_last o272
_journal_paper_doi 10.1107/S0108270111019755
_journal_volume 67
_journal_year 2011
_chemical_formula_iupac 'C23 H24 F2 N3 O4 P'
_chemical_formula_moiety 'C23 H24 F2 N3 O4 P'
_chemical_formula_sum 'C23 H24 F2 N3 O4 P'
_chemical_formula_weight 475.42
_chemical_name_systematic
;
<i>N</i>-(2,6-difluorobenzoyl)-<i>N</i>',<i>N</i>''-bis(4-
methoxybenzyl)phosphoric triamide
;
_space_group_IT_number 14
_symmetry_cell_setting monoclinic
_symmetry_space_group_name_Hall '-P 2yn'
_symmetry_space_group_name_H-M 'P 1 21/n 1'
_atom_sites_solution_hydrogens geom
_atom_sites_solution_primary direct
_atom_sites_solution_secondary difmap
_audit_creation_method SHELXL97
_cell_angle_alpha 90.00
_cell_angle_beta 90.530(2)
_cell_angle_gamma 90.00
_cell_formula_units_Z 4
_cell_length_a 4.8252(6)
_cell_length_b 10.3456(12)
_cell_length_c 45.068(5)
_cell_measurement_reflns_used 6676
_cell_measurement_temperature 100(2)
_cell_measurement_theta_max 27.90
_cell_measurement_theta_min 2.39
_cell_volume 2249.7(5)
_computing_cell_refinement 'SAINT (Bruker, 2005)'
_computing_data_collection 'APEX2 (Bruker, 2005)'
_computing_data_reduction 'SAINT (Bruker, 2005)'
_computing_molecular_graphics
;
SHELXTL (Sheldrick, 2008) and Mercury (Macrae <i>et al.</i>,
2008)
;
_computing_publication_material
;
SHELXTL (Sheldrick, 2008) and enCIFer (Allen <i>et al.</i>,
2004)
;
_computing_structure_refinement 'SHELXL97 (Sheldrick, 2008)'
_computing_structure_solution 'SHELXS97 (Sheldrick, 2008)'
_diffrn_ambient_temperature 100(2)
_diffrn_measured_fraction_theta_full 0.999
_diffrn_measured_fraction_theta_max 0.947
_diffrn_measurement_device_type 'Bruker APEXII CCD area-detector'
_diffrn_measurement_method '\f and \w'
_diffrn_radiation_monochromator graphite
_diffrn_radiation_source 'fine-focus sealed tube'
_diffrn_radiation_type MoK\a
_diffrn_radiation_wavelength 0.71073
_diffrn_reflns_av_R_equivalents 0.0421
_diffrn_reflns_av_sigmaI/netI 0.0442
_diffrn_reflns_limit_h_max 6
_diffrn_reflns_limit_h_min -6
_diffrn_reflns_limit_k_max 13
_diffrn_reflns_limit_k_min -13
_diffrn_reflns_limit_l_max 44
_diffrn_reflns_limit_l_min -59
_diffrn_reflns_number 18537
_diffrn_reflns_theta_full 25.00
_diffrn_reflns_theta_max 27.95
_diffrn_reflns_theta_min 1.81
_diffrn_standards_number 0
_exptl_absorpt_coefficient_mu 0.174
_exptl_absorpt_correction_T_max 0.9828
_exptl_absorpt_correction_T_min 0.9626
_exptl_absorpt_correction_type multi-scan
_exptl_absorpt_process_details '(SADABS; Sheldrick, 1998)'
_exptl_crystal_colour colourless
_exptl_crystal_density_diffrn 1.404
_exptl_crystal_density_method 'not measured'
_exptl_crystal_description block
_exptl_crystal_F_000 992
_exptl_crystal_size_max 0.22
_exptl_crystal_size_mid 0.10
_exptl_crystal_size_min 0.10
_refine_diff_density_max 0.405
_refine_diff_density_min -0.342
_refine_ls_extinction_method none
_refine_ls_goodness_of_fit_ref 1.052
_refine_ls_hydrogen_treatment mixed
_refine_ls_matrix_type full
_refine_ls_number_parameters 309
_refine_ls_number_reflns 5131
_refine_ls_number_restraints 3
_refine_ls_restrained_S_all 1.052
_refine_ls_R_factor_all 0.0556
_refine_ls_R_factor_gt 0.0424
_refine_ls_shift/su_max 0.020
_refine_ls_shift/su_mean 0.002
_refine_ls_structure_factor_coef Fsqd
_refine_ls_weighting_details 'calc w=1/[\s^2^(Fo^2^)+(0.0353P)^2^+1.3104P] where P=(Fo^2^+2Fc^2^)/3'
_refine_ls_weighting_scheme calc
_refine_ls_wR_factor_gt 0.0972
_refine_ls_wR_factor_ref 0.1014
_reflns_number_gt 4200
_reflns_number_total 5131
_reflns_threshold_expression I>2\s(I)
_cod_data_source_file yp3002.cif
_cod_data_source_block II
_cod_original_sg_symbol_H-M 'P 21/n'
_cod_database_code 2018167
_cod_database_fobs_code 2018167

loop_
_symmetry_equiv_pos_as_xyz
'x, y, z'
'-x+1/2, y+1/2, -z+1/2'
'-x, -y, -z'
'x-1/2, -y-1/2, z-1/2'

loop_
_atom_site_type_symbol
_atom_site_label
_atom_site_fract_x
_atom_site_fract_y
_atom_site_fract_z
_atom_site_U_iso_or_equiv
_atom_site_adp_type
_atom_site_calc_flag
_atom_site_refinement_flags
_atom_site_occupancy
_atom_site_symmetry_multiplicity
_atom_site_disorder_assembly
_atom_site_disorder_group
P P1 0.52732(8) 0.59705(4) 0.636114(9) 0.01463(11) Uani d . 1 1 . .
F F1 0.8051(2) 0.28742(10) 0.58288(2) 0.0261(2) Uani d . 1 1 . .
F F2 0.3388(2) 0.11618(10) 0.66522(3) 0.0357(3) Uani d . 1 1 . .
O O1 0.1869(2) 0.34953(11) 0.63342(3) 0.0229(3) Uani d . 1 1 . .
O O2 0.7990(2) 0.66351(11) 0.63678(3) 0.0197(3) Uani d . 1 1 . .
O O3 -0.2604(3) 0.85524(15) 0.49307(3) 0.0393(4) Uani d . 1 1 . .
O O4 -0.3356(3) 0.88688(13) 0.76831(3) 0.0330(3) Uani d . 1 1 . .
N N1 0.6175(3) 0.43798(13) 0.63298(3) 0.0162(3) Uani d D 1 1 . .
H H1N 0.787(3) 0.4217(18) 0.6320(4) 0.019 Uiso d D 1 1 . .
N N2 0.3179(3) 0.62877(13) 0.60858(3) 0.0179(3) Uani d D 1 1 . .
H H2N 0.153(3) 0.6385(19) 0.6132(4) 0.022 Uiso d D 1 1 . .
N N3 0.3392(3) 0.62370(14) 0.66491(3) 0.0183(3) Uani d D 1 1 . .
H H3N 0.168(3) 0.6222(18) 0.6620(4) 0.022 Uiso d D 1 1 . .
C C1 0.7468(4) 0.18689(16) 0.60109(4) 0.0202(3) Uani d . 1 1 . .
C C2 0.8624(4) 0.06833(17) 0.59493(4) 0.0275(4) Uani d . 1 1 . .
H H2C 0.9829 0.0577 0.5786 0.033 Uiso calc R 1 1 . .
C C3 0.7987(4) -0.03528(17) 0.61318(5) 0.0308(4) Uani d . 1 1 . .
H H3B 0.8774 -0.1177 0.6094 0.037 Uiso calc R 1 1 . .
C C4 0.6221(4) -0.01976(17) 0.63685(5) 0.0308(4) Uani d . 1 1 . .
H H4A 0.5796 -0.0906 0.6494 0.037 Uiso calc R 1 1 . .
C C5 0.5089(4) 0.10008(17) 0.64185(4) 0.0242(4) Uani d . 1 1 . .
C C6 0.5667(3) 0.20797(15) 0.62449(4) 0.0177(3) Uani d . 1 1 . .
C C7 0.4380(3) 0.33775(15) 0.63064(4) 0.0170(3) Uani d . 1 1 . .
C C8 0.3647(4) 0.57684(19) 0.57880(4) 0.0286(4) Uani d . 1 1 . .
H H8A 0.3137 0.4842 0.5784 0.034 Uiso calc R 1 1 . .
H H8B 0.5638 0.5841 0.5739 0.034 Uiso calc R 1 1 . .
C C9 0.1949(4) 0.64924(18) 0.55601(4) 0.0236(4) Uani d . 1 1 . .
C C10 0.0055(4) 0.58474(18) 0.53816(4) 0.0262(4) Uani d . 1 1 . .
H H10A -0.0180 0.4942 0.5406 0.031 Uiso calc R 1 1 . .
C C11 -0.1517(4) 0.64953(19) 0.51673(4) 0.0278(4) Uani d . 1 1 . .
H H11A -0.2800 0.6035 0.5046 0.033 Uiso calc R 1 1 . .
C C12 -0.1193(4) 0.78076(19) 0.51333(4) 0.0283(4) Uani d . 1 1 . .
C C13 0.0704(4) 0.84769(19) 0.53114(4) 0.0318(4) Uani d . 1 1 . .
H H13A 0.0933 0.9383 0.5288 0.038 Uiso calc R 1 1 . .
C C14 0.2247(4) 0.78212(19) 0.55220(4) 0.0286(4) Uani d . 1 1 . .
H H14A 0.3532 0.8283 0.5643 0.034 Uiso calc R 1 1 . .
C C15 -0.4459(5) 0.7911(2) 0.47313(5) 0.0454(6) Uani d . 1 1 . .
H H15A -0.5379 0.8551 0.4604 0.068 Uiso calc R 1 1 . .
H H15B -0.5853 0.7438 0.4845 0.068 Uiso calc R 1 1 . .
H H15C -0.3418 0.7303 0.4608 0.068 Uiso calc R 1 1 . .
C C16 0.4485(4) 0.6366(2) 0.69512(4) 0.0279(4) Uani d . 1 1 . .
H H16A 0.6223 0.6874 0.6948 0.033 Uiso calc R 1 1 . .
H H16B 0.4916 0.5499 0.7032 0.033 Uiso calc R 1 1 . .
C C17 0.2409(3) 0.70291(17) 0.71476(4) 0.0211(4) Uani d . 1 1 . .
C C18 0.1213(4) 0.82083(17) 0.70690(4) 0.0248(4) Uani d . 1 1 . .
H H18A 0.1721 0.8614 0.6888 0.030 Uiso calc R 1 1 . .
C C19 -0.0710(4) 0.87936(17) 0.72517(4) 0.0265(4) Uani d . 1 1 . .
H H19A -0.1527 0.9593 0.7195 0.032 Uiso calc R 1 1 . .
C C20 -0.1448(4) 0.82127(17) 0.75181(4) 0.0240(4) Uani d . 1 1 . .
C C21 -0.0263(4) 0.70515(18) 0.75996(4) 0.0249(4) Uani d . 1 1 . .
H H21A -0.0741 0.6655 0.7782 0.030 Uiso calc R 1 1 . .
C C22 0.1636(4) 0.64649(18) 0.74125(4) 0.0256(4) Uani d . 1 1 . .
H H22A 0.2422 0.5657 0.7468 0.031 Uiso calc R 1 1 . .
C C23 -0.4128(4) 0.8321(2) 0.79597(4) 0.0377(5) Uani d . 1 1 . .
H H23A -0.5467 0.8888 0.8057 0.056 Uiso calc R 1 1 . .
H H23B -0.2479 0.8226 0.8087 0.056 Uiso calc R 1 1 . .
H H23C -0.4968 0.7470 0.7926 0.056 Uiso calc R 1 1 . .

loop_
_atom_site_aniso_label
_atom_site_aniso_U_11
_atom_site_aniso_U_22
_atom_site_aniso_U_33
_atom_site_aniso_U_12
_atom_site_aniso_U_13
_atom_site_aniso_U_23
P1 0.0107(2) 0.01413(19) 0.0191(2) 0.00178(15) 0.00027(15) -0.00148(16)
F1 0.0333(6) 0.0211(5) 0.0239(5) 0.0009(4) 0.0051(4) 0.0015(4)
F2 0.0435(7) 0.0242(6) 0.0397(7) -0.0008(5) 0.0191(5) 0.0033(5)
O1 0.0118(6) 0.0218(6) 0.0351(7) 0.0009(5) -0.0001(5) -0.0011(5)
O2 0.0124(6) 0.0162(5) 0.0303(7) 0.0003(5) 0.0012(5) -0.0013(5)
O3 0.0443(9) 0.0435(8) 0.0298(7) 0.0067(7) -0.0138(6) 0.0067(6)
O4 0.0346(8) 0.0340(7) 0.0305(7) 0.0041(6) 0.0107(6) -0.0108(6)
N1 0.0106(6) 0.0142(6) 0.0238(7) 0.0032(5) -0.0002(5) -0.0016(5)
N2 0.0129(7) 0.0219(7) 0.0190(7) 0.0054(6) 0.0020(5) -0.0012(5)
N3 0.0102(7) 0.0240(7) 0.0206(7) 0.0022(6) -0.0012(5) -0.0051(6)
C1 0.0203(8) 0.0175(8) 0.0226(8) -0.0016(7) -0.0030(7) -0.0004(7)
C2 0.0270(10) 0.0227(9) 0.0328(10) 0.0026(7) 0.0034(8) -0.0066(8)
C3 0.0338(11) 0.0163(8) 0.0424(11) 0.0059(8) 0.0006(9) -0.0053(8)
C4 0.0357(11) 0.0169(9) 0.0398(11) 0.0005(8) 0.0030(9) 0.0039(8)
C5 0.0244(9) 0.0212(8) 0.0270(9) -0.0017(7) 0.0028(7) 0.0001(7)
C6 0.0149(8) 0.0158(8) 0.0223(8) 0.0015(6) -0.0036(6) -0.0024(6)
C7 0.0160(8) 0.0161(7) 0.0188(8) 0.0005(6) -0.0008(6) -0.0002(6)
C8 0.0319(10) 0.0351(10) 0.0188(9) 0.0149(8) 0.0005(7) -0.0015(7)
C9 0.0230(9) 0.0309(9) 0.0168(8) 0.0090(8) 0.0026(7) -0.0008(7)
C10 0.0285(10) 0.0278(9) 0.0224(9) 0.0019(8) 0.0056(7) 0.0003(7)
C11 0.0244(9) 0.0374(10) 0.0217(9) -0.0014(8) -0.0003(7) -0.0016(8)
C12 0.0280(10) 0.0365(11) 0.0204(9) 0.0071(8) -0.0022(7) 0.0029(8)
C13 0.0406(12) 0.0261(9) 0.0287(10) 0.0030(9) -0.0041(8) 0.0003(8)
C14 0.0288(10) 0.0323(10) 0.0247(9) 0.0019(8) -0.0046(8) -0.0038(8)
C15 0.0402(13) 0.0649(15) 0.0309(11) 0.0104(11) -0.0167(10) -0.0003(11)
C16 0.0194(9) 0.0427(11) 0.0215(9) 0.0091(8) -0.0046(7) -0.0068(8)
C17 0.0156(8) 0.0280(9) 0.0195(8) 0.0000(7) -0.0033(6) -0.0066(7)
C18 0.0268(10) 0.0257(9) 0.0220(9) -0.0027(7) 0.0027(7) -0.0020(7)
C19 0.0314(10) 0.0179(8) 0.0301(10) 0.0012(7) 0.0017(8) -0.0038(7)
C20 0.0223(9) 0.0246(9) 0.0251(9) -0.0032(7) 0.0031(7) -0.0112(7)
C21 0.0252(9) 0.0293(9) 0.0202(9) -0.0045(8) 0.0005(7) -0.0011(7)
C22 0.0253(9) 0.0264(9) 0.0249(9) 0.0026(8) -0.0038(7) -0.0011(7)
C23 0.0332(11) 0.0540(13) 0.0259(10) -0.0040(10) 0.0099(8) -0.0123(9)

loop_
_atom_type_symbol
_atom_type_description
_atom_type_scat_dispersion_real
_atom_type_scat_dispersion_imag
_atom_type_scat_source
C C 0.0033 0.0016 'International Tables Vol C Tables 4.2.6.8 and 6.1.1.4'
H H 0.0000 0.0000 'International Tables Vol C Tables 4.2.6.8 and 6.1.1.4'
N N 0.0061 0.0033 'International Tables Vol C Tables 4.2.6.8 and 6.1.1.4'
O O 0.0106 0.0060 'International Tables Vol C Tables 4.2.6.8 and 6.1.1.4'
F F 0.0171 0.0103 'International Tables Vol C Tables 4.2.6.8 and 6.1.1.4'
P P 0.1023 0.0942 'International Tables Vol C Tables 4.2.6.8 and 6.1.1.4'

loop_
_geom_angle_atom_site_label_1
_geom_angle_atom_site_label_2
_geom_angle_atom_site_label_3
_geom_angle_site_symmetry_1
_geom_angle_site_symmetry_3
_geom_angle
_geom_angle_publ_flag
O2 P1 N3 . . 114.12(7) y
O2 P1 N2 . . 117.74(7) y
N3 P1 N2 . . 103.24(7) y
O2 P1 N1 . . 102.89(7) y
N3 P1 N1 . . 112.12(7) y
N2 P1 N1 . . 106.75(7) y
C12 O3 C15 . . 117.58(17) ?
C20 O4 C23 . . 117.47(16) ?
C7 N1 P1 . . 125.50(11) y
C7 N1 H1N . . 117.8(13) ?
P1 N1 H1N . . 116.7(14) ?
C8 N2 P1 . . 121.68(12) y
C8 N2 H2N . . 115.6(14) ?
P1 N2 H2N . . 114.9(13) ?
C16 N3 P1 . . 124.33(12) y
C16 N3 H3N . . 119.7(13) ?
P1 N3 H3N . . 115.6(13) ?
F1 C1 C2 . . 118.34(15) ?
F1 C1 C6 . . 118.26(14) ?
C2 C1 C6 . . 123.37(16) ?
C1 C2 C3 . . 118.45(17) ?
C1 C2 H2C . . 120.8 ?
C3 C2 H2C . . 120.8 ?
C4 C3 C2 . . 120.66(17) ?
C4 C3 H3B . . 119.7 ?
C2 C3 H3B . . 119.7 ?
C5 C4 C3 . . 118.72(17) ?
C5 C4 H4A . . 120.6 ?
C3 C4 H4A . . 120.6 ?
F2 C5 C4 . . 118.95(16) ?
F2 C5 C6 . . 117.72(15) ?
C4 C5 C6 . . 123.30(17) ?
C1 C6 C5 . . 115.48(15) ?
C1 C6 C7 . . 122.78(15) ?
C5 C6 C7 . . 121.74(15) ?
O1 C7 N1 . . 123.24(15) y
O1 C7 C6 . . 121.16(15) ?
N1 C7 C6 . . 115.60(14) ?
N2 C8 C9 . . 110.78(14) ?
N2 C8 H8A . . 109.5 ?
C9 C8 H8A . . 109.5 ?
N2 C8 H8B . . 109.5 ?
C9 C8 H8B . . 109.5 ?
H8A C8 H8B . . 108.1 ?
C10 C9 C14 . . 118.20(17) ?
C10 C9 C8 . . 120.57(17) ?
C14 C9 C8 . . 121.22(17) ?
C9 C10 C11 . . 121.55(18) ?
C9 C10 H10A . . 119.2 ?
C11 C10 H10A . . 119.2 ?
C12 C11 C10 . . 119.32(18) ?
C12 C11 H11A . . 120.3 ?
C10 C11 H11A . . 120.3 ?
O3 C12 C11 . . 124.92(18) ?
O3 C12 C13 . . 115.04(18) ?
C11 C12 C13 . . 120.04(18) ?
C14 C13 C12 . . 119.91(18) ?
C14 C13 H13A . . 120.0 ?
C12 C13 H13A . . 120.0 ?
C13 C14 C9 . . 120.98(18) ?
C13 C14 H14A . . 119.5 ?
C9 C14 H14A . . 119.5 ?
O3 C15 H15A . . 109.5 ?
O3 C15 H15B . . 109.5 ?
H15A C15 H15B . . 109.5 ?
O3 C15 H15C . . 109.5 ?
H15A C15 H15C . . 109.5 ?
H15B C15 H15C . . 109.5 ?
N3 C16 C17 . . 110.66(14) ?
N3 C16 H16A . . 109.5 ?
C17 C16 H16A . . 109.5 ?
N3 C16 H16B . . 109.5 ?
C17 C16 H16B . . 109.5 ?
H16A C16 H16B . . 108.1 ?
C22 C17 C18 . . 118.31(16) ?
C22 C17 C16 . . 120.04(16) ?
C18 C17 C16 . . 121.65(16) ?
C19 C18 C17 . . 120.63(17) ?
C19 C18 H18A . . 119.7 ?
C17 C18 H18A . . 119.7 ?
C18 C19 C20 . . 120.12(17) ?
C18 C19 H19A . . 119.9 ?
C20 C19 H19A . . 119.9 ?
O4 C20 C21 . . 124.50(17) ?
O4 C20 C19 . . 115.66(16) ?
C21 C20 C19 . . 119.83(16) ?
C20 C21 C22 . . 119.52(17) ?
C20 C21 H21A . . 120.2 ?
C22 C21 H21A . . 120.2 ?
C17 C22 C21 . . 121.57(17) ?
C17 C22 H22A . . 119.2 ?
C21 C22 H22A . . 119.2 ?
O4 C23 H23A . . 109.5 ?
O4 C23 H23B . . 109.5 ?
H23A C23 H23B . . 109.5 ?
O4 C23 H23C . . 109.5 ?
H23A C23 H23C . . 109.5 ?
H23B C23 H23C . . 109.5 ?

loop_
_geom_bond_atom_site_label_1
_geom_bond_atom_site_label_2
_geom_bond_site_symmetry_2
_geom_bond_distance
_geom_bond_publ_flag
P1 O2 . 1.4804(12) y
P1 N3 . 1.6141(14) y
P1 N2 . 1.6263(14) y
P1 N1 . 1.7084(14) y
F1 C1 . 1.3558(19) ?
F2 C5 . 1.352(2) ?
O1 C7 . 1.225(2) y
O3 C12 . 1.371(2) ?
O3 C15 . 1.426(3) ?
O4 C20 . 1.369(2) ?
O4 C23 . 1.422(2) ?
N1 C7 . 1.355(2) y
N1 H1N . 0.835(14) ?
N2 C8 . 1.465(2) y
N2 H2N . 0.832(15) ?
N3 C16 . 1.461(2) y
N3 H3N . 0.833(15) ?
C1 C2 . 1.377(2) ?
C1 C6 . 1.390(2) ?
C2 C3 . 1.387(3) ?
C2 H2C . 0.9500 ?
C3 C4 . 1.381(3) ?
C3 H3B . 0.9500 ?
C4 C5 . 1.374(3) ?
C4 H4A . 0.9500 ?
C5 C6 . 1.393(2) ?
C6 C7 . 1.506(2) ?
C8 C9 . 1.507(2) ?
C8 H8A . 0.9900 ?
C8 H8B . 0.9900 ?
C9 C10 . 1.383(3) ?
C9 C14 . 1.393(3) ?
C10 C11 . 1.394(3) ?
C10 H10A . 0.9500 ?
C11 C12 . 1.375(3) ?
C11 H11A . 0.9500 ?
C12 C13 . 1.396(3) ?
C13 C14 . 1.379(3) ?
C13 H13A . 0.9500 ?
C14 H14A . 0.9500 ?
C15 H15A . 0.9800 ?
C15 H15B . 0.9800 ?
C15 H15C . 0.9800 ?
C16 C17 . 1.508(2) ?
C16 H16A . 0.9900 ?
C16 H16B . 0.9900 ?
C17 C22 . 1.383(3) ?
C17 C18 . 1.394(2) ?
C18 C19 . 1.386(2) ?
C18 H18A . 0.9500 ?
C19 C20 . 1.392(3) ?
C19 H19A . 0.9500 ?
C20 C21 . 1.379(3) ?
C21 C22 . 1.391(3) ?
C21 H21A . 0.9500 ?
C22 H22A . 0.9500 ?
C23 H23A . 0.9800 ?
C23 H23B . 0.9800 ?
C23 H23C . 0.9800 ?

loop_
_geom_hbond_atom_site_label_D
_geom_hbond_atom_site_label_H
_geom_hbond_atom_site_label_A
_geom_hbond_site_symmetry_A
_geom_hbond_distance_DH
_geom_hbond_distance_HA
_geom_hbond_distance_DA
_geom_hbond_angle_DHA
N1 H1N O1 1_655 0.835(14) 2.071(15) 2.8958(18) 169.4(18)
N2 H2N O2 1_455 0.832(15) 2.035(15) 2.8414(18) 163.2(18)
N3 H3N O2 1_455 0.833(15) 2.148(16) 2.9173(18) 153.4(18)
C15 H15A F1 3_566 0.98 2.76 3.156(2) 105.1
C13 H13A O3 3_576 0.95 2.49 3.390(3) 158.4
C3 H3B O2 1_545 0.95 2.61 3.293(2) 129.3
C16 H16B O4 2_546 0.99 2.68 3.581(2) 150.8

loop_
_geom_torsion_atom_site_label_1
_geom_torsion_atom_site_label_2
_geom_torsion_atom_site_label_3
_geom_torsion_atom_site_label_4
_geom_torsion_site_symmetry_1
_geom_torsion_site_symmetry_2
_geom_torsion_site_symmetry_3
_geom_torsion_site_symmetry_4
_geom_torsion
_geom_torsion_publ_flag
O2 P1 N1 C7 . . . . -178.00(13) y
N3 P1 N1 C7 . . . . 58.94(15) y
N2 P1 N1 C7 . . . . -53.42(15) y
O2 P1 N2 C8 . . . . 74.65(16) ?
N3 P1 N2 C8 . . . . -158.61(14) ?
N1 P1 N2 C8 . . . . -40.27(16) ?
O2 P1 N3 C16 . . . . -36.82(17) ?
N2 P1 N3 C16 . . . . -165.81(15) ?
N1 P1 N3 C16 . . . . 79.65(16) ?
F1 C1 C2 C3 . . . . -178.75(16) ?
C6 C1 C2 C3 . . . . -0.8(3) ?
C1 C2 C3 C4 . . . . 0.4(3) ?
C2 C3 C4 C5 . . . . 0.5(3) ?
C3 C4 C5 F2 . . . . -179.12(17) ?
C3 C4 C5 C6 . . . . -1.1(3) ?
F1 C1 C6 C5 . . . . 178.20(15) ?
C2 C1 C6 C5 . . . . 0.2(3) ?
F1 C1 C6 C7 . . . . -0.9(2) ?
C2 C1 C6 C7 . . . . -178.90(16) ?
F2 C5 C6 C1 . . . . 178.79(15) ?
C4 C5 C6 C1 . . . . 0.7(3) ?
F2 C5 C6 C7 . . . . -2.1(2) ?
C4 C5 C6 C7 . . . . 179.86(17) ?
P1 N1 C7 O1 . . . . -7.4(2) y
P1 N1 C7 C6 . . . . 173.02(11) ?
C1 C6 C7 O1 . . . . 127.57(18) ?
C5 C6 C7 O1 . . . . -51.5(2) ?
C1 C6 C7 N1 . . . . -52.8(2) ?
C5 C6 C7 N1 . . . . 128.14(17) ?
P1 N2 C8 C9 . . . . -163.75(13) ?
N2 C8 C9 C10 . . . . -121.66(18) ?
N2 C8 C9 C14 . . . . 58.7(2) ?
C14 C9 C10 C11 . . . . 0.3(3) ?
C8 C9 C10 C11 . . . . -179.35(16) ?
C9 C10 C11 C12 . . . . -0.4(3) ?
C15 O3 C12 C11 . . . . -2.9(3) ?
C15 O3 C12 C13 . . . . 176.60(18) ?
C10 C11 C12 O3 . . . . 179.77(17) ?
C10 C11 C12 C13 . . . . 0.3(3) ?
O3 C12 C13 C14 . . . . -179.71(18) ?
C11 C12 C13 C14 . . . . -0.2(3) ?
C12 C13 C14 C9 . . . . 0.1(3) ?
C10 C9 C14 C13 . . . . -0.2(3) ?
C8 C9 C14 C13 . . . . 179.46(18) ?
P1 N3 C16 C17 . . . . 161.36(13) ?
N3 C16 C17 C22 . . . . 127.33(18) ?
N3 C16 C17 C18 . . . . -52.3(2) ?
C22 C17 C18 C19 . . . . -0.3(3) ?
C16 C17 C18 C19 . . . . 179.36(16) ?
C17 C18 C19 C20 . . . . 0.6(3) ?
C23 O4 C20 C21 . . . . 1.1(3) ?
C23 O4 C20 C19 . . . . -178.82(17) ?
C18 C19 C20 O4 . . . . 179.80(16) ?
C18 C19 C20 C21 . . . . -0.1(3) ?
O4 C20 C21 C22 . . . . 179.35(17) ?
C19 C20 C21 C22 . . . . -0.7(3) ?
C18 C17 C22 C21 . . . . -0.6(3) ?
C16 C17 C22 C21 . . . . 179.76(16) ?
C20 C21 C22 C17 . . . . 1.1(3) ?

loop_
_cod_related_entry_id
_cod_related_entry_database
_cod_related_entry_code
1 ChemSpider 30654318
